data_7120522
loop_
_publ_author_name
'Weckenmann, Nicole Margrita'
'Maichle-Moessmer , Caecilia'
'Nachtsheim, Boris Johannes'

_publ_section_title
;
 Template-assisted photodimerization of N-unprotected uracil derivatives -
 Selective formation of the cis-syn photodimer
;
_journal_name_full 'Chem. Commun.'
_journal_paper_doi 10.1039/C7CC05353C
_journal_year 2017
_chemical_formula_sum 'C17 H20 N8 O5'
_chemical_formula_weight 416.41
_chemical_name_systematic
;
 ?
;
_space_group_crystal_system monoclinic
_space_group_IT_number 14
_space_group_name_Hall '-P 2ybc'
_space_group_name_H-M_alt 'P 1 21/c 1'
_symmetry_space_group_name_Hall '-P 2ybc'
_symmetry_space_group_name_H-M 'P 1 21/c 1'
_atom_sites_solution_hydrogens mixed
_audit_creation_method SHELXL-2013
_audit_update_record
;
2017-07-10 deposited with the CCDC.
2017-08-07 downloaded from the CCDC.
;
_cell_angle_alpha 90
_cell_angle_beta 107.205(4)
_cell_angle_gamma 90
_cell_formula_units_Z 4
_cell_length_a 14.3939(17)
_cell_length_b 9.0882(11)
_cell_length_c 14.4576(17)
_cell_measurement_reflns_used 6579
_cell_measurement_temperature 100(2)
_cell_measurement_theta_max 25.83
_cell_measurement_theta_min 2.689
_cell_volume 1806.6(4)
_computing_cell_refinement 'APEX2 v2014.1-1 (Bruker AXS)'
_computing_data_collection 'COSMO v1.61'
_computing_data_reduction 'SAINT V8.27B (Bruker AXS Inc., 2012)'
_computing_structure_refinement 'SHELXL-2013 (Sheldrick, 2013)'
_computing_structure_solution 'SHELXS-97 (Sheldrick 2008)'
_diffrn_ambient_temperature 100(2)
_diffrn_measured_fraction_theta_full 0.998
_diffrn_measured_fraction_theta_max 0.999
_diffrn_measurement_device_type 'APEX II '
_diffrn_measurement_method omega/phi-scans
_diffrn_radiation_monochromator triumph
_diffrn_radiation_source 'fine-focus sealed tube'
_diffrn_radiation_type MoK\a
_diffrn_radiation_wavelength 0.71073
_diffrn_reflns_av_R_equivalents 0.1070
_diffrn_reflns_av_unetI/netI 0.1207
_diffrn_reflns_Laue_measured_fraction_full 0.998
_diffrn_reflns_Laue_measured_fraction_max 0.999
_diffrn_reflns_limit_h_max 18
_diffrn_reflns_limit_h_min -18
_diffrn_reflns_limit_k_max 11
_diffrn_reflns_limit_k_min 0
_diffrn_reflns_limit_l_max 18
_diffrn_reflns_limit_l_min 0
_diffrn_reflns_number 18107
_diffrn_reflns_point_group_measured_fraction_full 0.998
_diffrn_reflns_point_group_measured_fraction_max 0.999
_diffrn_reflns_theta_full 25.242
_diffrn_reflns_theta_max 27.090
_diffrn_reflns_theta_min 1.481
_exptl_absorpt_coefficient_mu 0.117
_exptl_absorpt_correction_T_max 0.7457
_exptl_absorpt_correction_T_min 0.6493
_exptl_absorpt_correction_type numerical
_exptl_absorpt_process_details Twinabs
_exptl_crystal_colour colourless
_exptl_crystal_density_diffrn 1.531
_exptl_crystal_description column
_exptl_crystal_F_000 872
_exptl_crystal_size_max 0.247
_exptl_crystal_size_mid 0.121
_exptl_crystal_size_min 0.110
_refine_diff_density_max 0.350
_refine_diff_density_min -0.273
_refine_diff_density_rms 0.064
_refine_ls_extinction_method none
_refine_ls_goodness_of_fit_ref 1.068
_refine_ls_hydrogen_treatment mixed
_refine_ls_matrix_type full
_refine_ls_number_parameters 280
_refine_ls_number_reflns 3979
_refine_ls_number_restraints 0
_refine_ls_restrained_S_all 1.068
_refine_ls_R_factor_all 0.0766
_refine_ls_R_factor_gt 0.0488
_refine_ls_shift/su_max 0.000
_refine_ls_shift/su_mean 0.000
_refine_ls_structure_factor_coef Fsqd
_refine_ls_weighting_details 'w=1/[\s^2^(Fo^2^)+(0.0439P)^2^+1.5526P] where P=(Fo^2^+2Fc^2^)/3'
_refine_ls_weighting_scheme calc
_refine_ls_wR_factor_gt 0.1046
_refine_ls_wR_factor_ref 0.1141
_reflns_Friedel_coverage 0.000
_reflns_number_gt 2963
_reflns_number_total 3979
_reflns_threshold_expression 'I > 2\s(I)'
_cod_data_source_file c7cc05353c2.cif
_cod_data_source_block mo_nwsynhklf4
_cod_database_code 7120522
_shelx_space_group_comment
;
The symmetry employed for this shelxl refinement is uniquely defined
by the following loop, which should always be used as a source of
symmetry information in preference to the above space-group names.
They are only intended as comments.
;
_shelx_estimated_absorpt_t_min 0.972
_shelx_estimated_absorpt_t_max 0.987
_shelxl_version_number 2013-3

loop_
_space_group_symop_operation_xyz
'x, y, z'
'-x, y+1/2, -z+1/2'
'-x, -y, -z'
'x, -y-1/2, z-1/2'

loop_
_atom_site_label
_atom_site_type_symbol
_atom_site_fract_x
_atom_site_fract_y
_atom_site_fract_z
_atom_site_U_iso_or_equiv
_atom_site_adp_type
_atom_site_occupancy
_atom_site_site_symmetry_order
_atom_site_calc_flag
_atom_site_refinement_flags_posn
_atom_site_refinement_flags_adp
C1 C 0.81995(13) 0.1511(2) 0.90315(13) 0.0101(4) Uani 1 1 d . .
C2 C 0.72069(13) 0.2210(2) 0.84787(14) 0.0121(4) Uani 1 1 d . .
H2A H 0.7200 0.3302 0.8558 0.015 Uiso 1 1 calc R U
C3 C 0.67296(13) 0.1381(2) 0.91641(14) 0.0120(4) Uani 1 1 d . .
H3A H 0.6683 0.2052 0.9697 0.014 Uiso 1 1 calc R U
C4 C 0.76399(13) 0.0398(2) 0.95207(14) 0.0114(4) Uani 1 1 d . .
C5 C 0.75080(14) -0.1119(2) 0.90515(14) 0.0125(4) Uani 1 1 d . .
C6 C 0.57274(14) -0.0743(2) 0.84617(14) 0.0134(4) Uani 1 1 d . .
C7 C 0.87902(13) 0.0832(2) 0.84240(14) 0.0110(4) Uani 1 1 d . .
C8 C 0.74409(14) 0.1339(2) 0.69392(14) 0.0131(4) Uani 1 1 d . .
C9 C 0.88571(14) 0.2608(2) 0.97416(14) 0.0124(4) Uani 1 1 d . .
H9A H 0.8475 0.3119 1.0112 0.015 Uiso 1 1 calc R U
H9B H 0.9392 0.2068 1.0207 0.015 Uiso 1 1 calc R U
C10 C 1.01775(14) 0.3650(2) 0.91375(14) 0.0155(4) Uani 1 1 d . .
H10 H 1.0649 0.2935 0.9445 0.019 Uiso 1 1 calc R U
C11 C 0.94732(15) 0.5482(2) 0.82939(15) 0.0191(5) Uani 1 1 d . .
H11 H 0.9360 0.6319 0.7882 0.023 Uiso 1 1 calc R U
C12 C 0.88090(15) 0.4884(2) 0.86763(15) 0.0174(4) Uani 1 1 d . .
H12 H 0.8163 0.5215 0.8590 0.021 Uiso 1 1 calc R U
C13 C 0.80570(14) 0.0161(2) 1.06204(14) 0.0129(4) Uani 1 1 d . .
H13A H 0.8711 -0.0288 1.0768 0.015 Uiso 1 1 calc R U
H13B H 0.8122 0.1121 1.0957 0.015 Uiso 1 1 calc R U
C14 C 0.65466(14) -0.0418(2) 1.10799(15) 0.0166(4) Uani 1 1 d . .
H14 H 0.6298 0.0557 1.1006 0.020 Uiso 1 1 calc R U
C15 C 0.66937(15) -0.2733(2) 1.13409(15) 0.0191(5) Uani 1 1 d . .
H15 H 0.6559 -0.3715 1.1488 0.023 Uiso 1 1 calc R U
C16 C 0.75123(15) -0.2298(2) 1.11368(16) 0.0188(5) Uani 1 1 d . .
H16 H 0.8045 -0.2900 1.1115 0.023 Uiso 1 1 calc R U
C17 C 0.56383(17) 0.5144(3) 0.90602(16) 0.0260(5) Uani 1 1 d . .
H17A H 0.6067 0.5127 0.9728 0.039 Uiso 1 1 calc R U
H17B H 0.5311 0.4190 0.8904 0.039 Uiso 1 1 calc R U
H17C H 0.5151 0.5921 0.8992 0.039 Uiso 1 1 calc R U
N1 N 0.65732(12) -0.15588(19) 0.85949(12) 0.0138(4) Uani 1 1 d . .
H1 H 0.6501 -0.2459 0.8360 0.017 Uiso 1 1 calc R U
N2 N 0.58145(11) 0.06524(18) 0.87515(12) 0.0127(4) Uani 1 1 d . .
H2 H 0.5279 0.1161 0.8687 0.015 Uiso 1 1 calc R U
N3 N 0.83619(12) 0.08353(19) 0.74384(11) 0.0127(4) Uani 1 1 d . .
H3 H 0.8712 0.0477 0.7084 0.015 Uiso 1 1 calc R U
N4 N 0.68588(12) 0.1755(2) 0.74776(12) 0.0146(4) Uani 1 1 d . .
H4 H 0.6322(16) 0.209(2) 0.7174(15) 0.009(5) Uiso 1 1 d . .
N5 N 0.92648(11) 0.36946(18) 0.92180(11) 0.0121(4) Uani 1 1 d . .
N6 N 1.03365(12) 0.4714(2) 0.85812(12) 0.0174(4) Uani 1 1 d . .
N7 N 0.74143(12) -0.08040(19) 1.09666(11) 0.0131(4) Uani 1 1 d . .
N8 N 0.60873(13) -0.1554(2) 1.13054(13) 0.0193(4) Uani 1 1 d . .
O1 O 0.81903(10) -0.19410(16) 0.91177(10) 0.0170(3) Uani 1 1 d . .
O2 O 0.49270(10) -0.13466(16) 0.80834(10) 0.0171(3) Uani 1 1 d . .
O3 O 0.96040(10) 0.03613(16) 0.87834(10) 0.0158(3) Uani 1 1 d . .
O4 O 0.71714(10) 0.13422(17) 0.60503(10) 0.0186(3) Uani 1 1 d . .
O5 O 0.62030(11) 0.54256(17) 0.84119(12) 0.0206(3) Uani 1 1 d . .
H5 H 0.586(2) 0.505(4) 0.784(2) 0.059(10) Uiso 1 1 d . .

loop_
_atom_site_aniso_label
_atom_site_aniso_U_11
_atom_site_aniso_U_22
_atom_site_aniso_U_33
_atom_site_aniso_U_23
_atom_site_aniso_U_13
_atom_site_aniso_U_12
C1 0.0086(9) 0.0109(10) 0.0113(9) 0.0004(7) 0.0036(7) -0.0010(7)
C2 0.0112(9) 0.0110(10) 0.0144(10) -0.0003(8) 0.0041(8) 0.0002(8)
C3 0.0097(9) 0.0126(10) 0.0137(9) -0.0001(8) 0.0035(8) -0.0008(8)
C4 0.0084(9) 0.0136(10) 0.0127(9) 0.0003(8) 0.0042(7) -0.0006(8)
C5 0.0133(10) 0.0127(10) 0.0125(9) 0.0018(8) 0.0055(8) -0.0010(8)
C6 0.0129(10) 0.0134(10) 0.0136(9) 0.0025(8) 0.0034(8) 0.0013(8)
C7 0.0092(9) 0.0096(10) 0.0145(10) -0.0004(8) 0.0040(8) -0.0019(8)
C8 0.0138(10) 0.0093(10) 0.0149(10) 0.0029(8) 0.0023(8) -0.0029(8)
C9 0.0127(9) 0.0126(10) 0.0133(10) -0.0006(8) 0.0061(8) -0.0029(8)
C10 0.0138(10) 0.0183(11) 0.0152(10) -0.0023(8) 0.0054(8) -0.0012(8)
C11 0.0194(11) 0.0184(11) 0.0169(10) 0.0031(9) 0.0017(9) -0.0025(9)
C12 0.0128(10) 0.0166(11) 0.0214(11) 0.0025(9) 0.0030(8) 0.0015(8)
C13 0.0105(9) 0.0157(11) 0.0128(10) 0.0004(8) 0.0039(8) -0.0012(8)
C14 0.0147(10) 0.0189(11) 0.0190(10) 0.0024(9) 0.0092(8) 0.0032(9)
C15 0.0196(11) 0.0158(11) 0.0241(11) 0.0032(9) 0.0102(9) 0.0030(9)
C16 0.0172(10) 0.0169(11) 0.0255(11) 0.0072(9) 0.0111(9) 0.0066(9)
C17 0.0277(13) 0.0257(13) 0.0233(12) 0.0040(10) 0.0054(10) 0.0028(10)
N1 0.0137(8) 0.0090(8) 0.0175(9) -0.0028(7) 0.0028(7) -0.0003(7)
N2 0.0091(8) 0.0112(9) 0.0176(8) 0.0001(7) 0.0036(7) 0.0018(7)
N3 0.0115(8) 0.0164(9) 0.0115(8) -0.0009(7) 0.0055(6) 0.0015(7)
N4 0.0077(8) 0.0214(10) 0.0127(8) 0.0015(7) 0.0001(7) 0.0032(7)
N5 0.0113(8) 0.0133(9) 0.0124(8) -0.0005(7) 0.0045(6) -0.0012(7)
N6 0.0167(9) 0.0209(10) 0.0159(9) 0.0002(7) 0.0067(7) -0.0038(8)
N7 0.0119(8) 0.0163(9) 0.0118(8) 0.0022(7) 0.0045(7) 0.0003(7)
N8 0.0175(9) 0.0199(10) 0.0239(9) 0.0038(8) 0.0115(8) 0.0019(8)
O1 0.0118(7) 0.0149(8) 0.0233(8) -0.0004(6) 0.0037(6) 0.0030(6)
O2 0.0119(7) 0.0144(8) 0.0224(8) -0.0001(6) 0.0009(6) -0.0017(6)
O3 0.0111(7) 0.0216(8) 0.0148(7) -0.0005(6) 0.0040(6) 0.0028(6)
O4 0.0189(8) 0.0243(9) 0.0111(7) 0.0033(6) 0.0018(6) -0.0007(6)
O5 0.0197(8) 0.0172(8) 0.0221(8) -0.0018(7) 0.0021(7) -0.0006(7)

loop_
_atom_type_symbol
_atom_type_description
_atom_type_scat_dispersion_real
_atom_type_scat_dispersion_imag
_atom_type_scat_source
C C 0.0033 0.0016 'International Tables Vol C Tables 4.2.6.8 and 6.1.1.4'
H H 0.0000 0.0000 'International Tables Vol C Tables 4.2.6.8 and 6.1.1.4'
N N 0.0061 0.0033 'International Tables Vol C Tables 4.2.6.8 and 6.1.1.4'
O O 0.0106 0.0060 'International Tables Vol C Tables 4.2.6.8 and 6.1.1.4'

loop_
_geom_angle_atom_site_label_1
_geom_angle_atom_site_label_2
_geom_angle_atom_site_label_3
_geom_angle
C7 C1 C9 108.02(15)
C7 C1 C2 117.07(15)
C9 C1 C2 111.70(16)
C7 C1 C4 116.30(16)
C9 C1 C4 114.16(15)
C2 C1 C4 88.78(14)
N4 C2 C1 113.13(16)
N4 C2 C3 114.33(16)
C1 C2 C3 89.25(14)
N4 C2 H2A 112.7
C1 C2 H2A 112.7
C3 C2 H2A 112.7
N2 C3 C4 117.08(16)
N2 C3 C2 118.79(16)
C4 C3 C2 90.09(14)
N2 C3 H3A 109.8
C4 C3 H3A 109.8
C2 C3 H3A 109.8
C5 C4 C13 106.98(16)
C5 C4 C3 113.18(16)
C13 C4 C3 117.35(15)
C5 C4 C1 113.08(15)
C13 C4 C1 117.14(15)
C3 C4 C1 88.56(14)
O1 C5 N1 120.95(18)
O1 C5 C4 121.99(18)
N1 C5 C4 116.95(17)
O2 C6 N2 123.13(18)
O2 C6 N1 118.96(18)
N2 C6 N1 117.91(18)
O3 C7 N3 121.75(17)
O3 C7 C1 122.03(17)
N3 C7 C1 116.17(16)
O4 C8 N4 122.89(19)
O4 C8 N3 120.21(18)
N4 C8 N3 116.85(17)
N5 C9 C1 110.64(15)
N5 C9 H9A 109.5
C1 C9 H9A 109.5
N5 C9 H9B 109.5
C1 C9 H9B 109.5
H9A C9 H9B 108.1
N6 C10 N5 112.18(19)
N6 C10 H10 123.9
N5 C10 H10 123.9
C12 C11 N6 110.95(19)
C12 C11 H11 124.5
N6 C11 H11 124.5
C11 C12 N5 105.75(18)
C11 C12 H12 127.1
N5 C12 H12 127.1
N7 C13 C4 110.10(15)
N7 C13 H13A 109.6
C4 C13 H13A 109.6
N7 C13 H13B 109.6
C4 C13 H13B 109.6
H13A C13 H13B 108.2
N8 C14 N7 112.07(19)
N8 C14 H14 124.0
N7 C14 H14 124.0
C16 C15 N8 110.36(19)
C16 C15 H15 124.8
N8 C15 H15 124.8
C15 C16 N7 106.04(18)
C15 C16 H16 127.0
N7 C16 H16 127.0
O5 C17 H17A 109.5
O5 C17 H17B 109.5
H17A C17 H17B 109.5
O5 C17 H17C 109.5
H17A C17 H17C 109.5
H17B C17 H17C 109.5
C5 N1 C6 127.32(18)
C5 N1 H1 116.3
C6 N1 H1 116.3
C6 N2 C3 124.05(17)
C6 N2 H2 118.0
C3 N2 H2 118.0
C7 N3 C8 127.37(17)
C7 N3 H3 116.3
C8 N3 H3 116.3
C8 N4 C2 124.40(17)
C8 N4 H4 115.9(14)
C2 N4 H4 115.0(15)
C10 N5 C12 106.57(17)
C10 N5 C9 124.76(17)
C12 N5 C9 128.58(16)
C10 N6 C11 104.55(17)
C14 N7 C16 106.42(17)
C14 N7 C13 125.78(17)
C16 N7 C13 127.45(17)
C14 N8 C15 105.10(17)
C17 O5 H5 106(2)

loop_
_geom_bond_atom_site_label_1
_geom_bond_atom_site_label_2
_geom_bond_distance
C1 C7 1.522(3)
C1 C9 1.539(3)
C1 C2 1.552(3)
C1 C4 1.584(3)
C2 N4 1.445(3)
C2 C3 1.557(3)
C2 H2A 1.0000
C3 N2 1.437(2)
C3 C4 1.543(3)
C3 H3A 1.0000
C4 C5 1.524(3)
C4 C13 1.539(3)
C5 O1 1.215(2)
C5 N1 1.371(3)
C6 O2 1.247(2)
C6 N2 1.330(3)
C6 N1 1.389(3)
C7 O3 1.210(2)
C7 N3 1.375(2)
C8 O4 1.228(2)
C8 N4 1.355(3)
C8 N3 1.386(3)
C9 N5 1.468(2)
C9 H9A 0.9900
C9 H9B 0.9900
C10 N6 1.321(3)
C10 N5 1.353(2)
C10 H10 0.9500
C11 C12 1.352(3)
C11 N6 1.378(3)
C11 H11 0.9500
C12 N5 1.382(3)
C12 H12 0.9500
C13 N7 1.466(2)
C13 H13A 0.9900
C13 H13B 0.9900
C14 N8 1.318(3)
C14 N7 1.353(2)
C14 H14 0.9500
C15 C16 1.356(3)
C15 N8 1.374(3)
C15 H15 0.9500
C16 N7 1.380(3)
C16 H16 0.9500
C17 O5 1.434(3)
C17 H17A 0.9800
C17 H17B 0.9800
C17 H17C 0.9800
N1 H1 0.8800
N2 H2 0.8800
N3 H3 0.8800
N4 H4 0.82(2)
O5 H5 0.89(3)

loop_
_geom_torsion_atom_site_label_1
_geom_torsion_atom_site_label_2
_geom_torsion_atom_site_label_3
_geom_torsion_atom_site_label_4
_geom_torsion
C7 C1 C2 N4 16.5(2)
C9 C1 C2 N4 141.73(16)
C4 C1 C2 N4 -102.67(17)
C7 C1 C2 C3 132.72(17)
C9 C1 C2 C3 -102.01(16)
C4 C1 C2 C3 13.59(14)
N4 C2 C3 N2 -20.1(2)
C1 C2 C3 N2 -135.30(18)
N4 C2 C3 C4 101.21(18)
C1 C2 C3 C4 -13.95(14)
N2 C3 C4 C5 21.9(2)
C2 C3 C4 C5 -100.91(17)
N2 C3 C4 C13 -103.5(2)
C2 C3 C4 C13 133.71(17)
N2 C3 C4 C1 136.46(17)
C2 C3 C4 C1 13.66(14)
C7 C1 C4 C5 -18.9(2)
C9 C1 C4 C5 -145.73(17)
C2 C1 C4 C5 100.95(17)
C7 C1 C4 C13 106.24(19)
C9 C1 C4 C13 -20.6(2)
C2 C1 C4 C13 -133.94(17)
C7 C1 C4 C3 -133.53(17)
C9 C1 C4 C3 99.61(17)
C2 C1 C4 C3 -13.71(14)
C13 C4 C5 O1 -61.9(2)
C3 C4 C5 O1 167.27(17)
C1 C4 C5 O1 68.5(2)
C13 C4 C5 N1 114.34(18)
C3 C4 C5 N1 -16.4(2)
C1 C4 C5 N1 -115.23(18)
C9 C1 C7 O3 47.2(2)
C2 C1 C7 O3 174.26(18)
C4 C1 C7 O3 -82.7(2)
C9 C1 C7 N3 -130.31(18)
C2 C1 C7 N3 -3.2(3)
C4 C1 C7 N3 99.8(2)
C7 C1 C9 N5 55.0(2)
C2 C1 C9 N5 -75.11(19)
C4 C1 C9 N5 -173.94(15)
N6 C11 C12 N5 -0.4(2)
C5 C4 C13 N7 -56.33(19)
C3 C4 C13 N7 72.1(2)
C1 C4 C13 N7 175.57(16)
N8 C15 C16 N7 -0.1(3)
O1 C5 N1 C6 -179.74(18)
C4 C5 N1 C6 3.9(3)
O2 C6 N1 C5 -175.37(18)
N2 C6 N1 C5 4.3(3)
O2 C6 N2 C3 -178.19(18)
N1 C6 N2 C3 2.1(3)
C4 C3 N2 C6 -15.7(3)
C2 C3 N2 C6 90.7(2)
O3 C7 N3 C8 179.98(19)
C1 C7 N3 C8 -2.5(3)
O4 C8 N3 C7 176.27(19)
N4 C8 N3 C7 -6.4(3)
O4 C8 N4 C2 -159.69(19)
N3 C8 N4 C2 23.1(3)
C1 C2 N4 C8 -27.7(3)
C3 C2 N4 C8 -127.9(2)
N6 C10 N5 C12 -0.4(2)
N6 C10 N5 C9 176.35(17)
C11 C12 N5 C10 0.5(2)
C11 C12 N5 C9 -176.10(19)
C1 C9 N5 C10 -100.7(2)
C1 C9 N5 C12 75.3(2)
N5 C10 N6 C11 0.1(2)
C12 C11 N6 C10 0.2(2)
N8 C14 N7 C16 -0.2(2)
N8 C14 N7 C13 173.38(18)
C15 C16 N7 C14 0.2(2)
C15 C16 N7 C13 -173.25(18)
C4 C13 N7 C14 -74.5(2)
C4 C13 N7 C16 97.8(2)
N7 C14 N8 C15 0.1(2)
C16 C15 N8 C14 0.0(2)
